data_2300184
loop_
_publ_author_name
'Seredyuk, Maksym'
'Gaspar, Ana B.'
'Kusz, Joachim'
'Bednarek, Gabriela'
'G\"utlich, Philipp'

_publ_section_title
;
 Variable-temperature X-ray crystal structure determinations of
 {Fe[tren(6-Mepy)~3~]}(ClO~4~)~2~ and {Zn[tren(6-Mepy)~3~]}(ClO~4~)~2~
 compounds: correlation of the structural data with magnetic and
 M\"ossbauer spectroscopy data
;
_journal_issue 6
_journal_name_full 'Journal of Applied Crystallography'
_journal_page_first 1135
_journal_page_last 1145
_journal_paper_doi 10.1107/S0021889807048571
_journal_volume 40
_journal_year 2007
_chemical_formula_sum 'C27 H33 Cl2 N7 O8 Zn'
_chemical_formula_weight 719.87
_chemical_name_systematic
;
 ?
;
_space_group_IT_number 14
_symmetry_cell_setting monoclinic
_symmetry_space_group_name_Hall '-P 2ybc'
_symmetry_space_group_name_H-M 'P 1 21/c 1'
_atom_sites_solution_hydrogens geom
_atom_sites_solution_primary direct
_atom_sites_solution_secondary difmap
_audit_creation_method SHELXL-97
_cell_angle_alpha 90.00
_cell_angle_beta 91.451(4)
_cell_angle_gamma 90.00
_cell_formula_units_Z 4
_cell_length_a 10.6308(5)
_cell_length_b 19.4519(8)
_cell_length_c 15.2130(6)
_cell_measurement_temperature 310(2)
_cell_volume 3144.9(2)
_computing_cell_refinement
;
CrysAlis RED, Oxford Diffraction Ltd.,
Version 1.171.29.2 (release 20-01-2006 CrysAlis171 .NET)
(compiled Jan 20 2006,12:36:28)
;
_computing_data_collection
;
CrysAlis CCD, Oxford Diffraction Ltd.,
Version 1.171.29.2 (release 20-01-2006 CrysAlis171 .NET)
(compiled Jan 20 2006,12:36:28)
;
_computing_data_reduction
;
CrysAlis RED, Oxford Diffraction Ltd.,
Version 1.171.29.2 (release 20-01-2006 CrysAlis171 .NET)
(compiled Jan 20 2006,12:36:28)
;
_computing_structure_refinement 'SHELXL-97 (Sheldrick, 1997)'
_computing_structure_solution 'SHELXS-97 (Sheldrick, 1990)'
_diffrn_ambient_temperature 310(2)
_diffrn_detector_area_resol_mean 16.0328
_diffrn_measured_fraction_theta_full 0.995
_diffrn_measured_fraction_theta_max 0.880
_diffrn_measurement_device_type KM4_CCD_Sapphire3
_diffrn_measurement_method \q-scan
_diffrn_radiation_monochromator graphite
_diffrn_radiation_source 'fine-focus sealed tube'
_diffrn_radiation_type MoK\a
_diffrn_radiation_wavelength 0.71073
_diffrn_reflns_av_R_equivalents 0.0266
_diffrn_reflns_av_sigmaI/netI 0.0635
_diffrn_reflns_limit_h_max 15
_diffrn_reflns_limit_h_min -15
_diffrn_reflns_limit_k_max 29
_diffrn_reflns_limit_k_min -28
_diffrn_reflns_limit_l_max 23
_diffrn_reflns_limit_l_min -12
_diffrn_reflns_number 29149
_diffrn_reflns_theta_full 25.00
_diffrn_reflns_theta_max 32.93
_diffrn_reflns_theta_min 2.84
_exptl_absorpt_coefficient_mu 1.010
_exptl_absorpt_correction_T_max 0.88302
_exptl_absorpt_correction_T_min 0.85454
_exptl_absorpt_correction_type multi-scan
_exptl_absorpt_process_details
;
CrysAlis RED, Oxford Diffraction Ltd.,
Version 1.171.29.2 (release 20-01-2006 CrysAlis171 .NET)
(compiled Jan 20 2006,12:36:28)
Empirical absorption correction using spherical harmonics,
implemented in SCALE3 ABSPACK scaling algorithm.
;
_exptl_crystal_colour yellow
_exptl_crystal_density_diffrn 1.520
_exptl_crystal_density_method 'not measured'
_exptl_crystal_description polyhedron
_exptl_crystal_F_000 1488
_exptl_crystal_size_max 0.32
_exptl_crystal_size_mid 0.26
_exptl_crystal_size_min 0.12
_refine_diff_density_max 0.901
_refine_diff_density_min -0.566
_refine_ls_extinction_method none
_refine_ls_goodness_of_fit_ref 1.004
_refine_ls_hydrogen_treatment constr
_refine_ls_matrix_type full
_refine_ls_number_parameters 409
_refine_ls_number_reflns 10367
_refine_ls_number_restraints 0
_refine_ls_restrained_S_all 1.004
_refine_ls_R_factor_all 0.1027
_refine_ls_R_factor_gt 0.0447
_refine_ls_shift/su_max 0.001
_refine_ls_shift/su_mean 0.000
_refine_ls_structure_factor_coef Fsqd
_refine_ls_weighting_details 'calc w=1/[\s^2^(Fo^2^)+(0.0602P)^2^+0.0000P] where P=(Fo^2^+2Fc^2^)/3'
_refine_ls_weighting_scheme calc
_refine_ls_wR_factor_gt 0.1199
_refine_ls_wR_factor_ref 0.1274
_reflns_number_gt 4783
_reflns_number_total 10367
_reflns_threshold_expression >2sigma(I)
_cod_data_source_file aj5096.cif
_cod_data_source_block 1-Zn_310
_cod_original_sg_symbol_H-M 'P 21/c'
_cod_database_code 2300184

loop_
_symmetry_equiv_pos_as_xyz
'x, y, z'
'-x, y+1/2, -z+1/2'
'-x, -y, -z'
'x, -y-1/2, z-1/2'

loop_
_atom_site_type_symbol
_atom_site_label
_atom_site_fract_x
_atom_site_fract_y
_atom_site_fract_z
_atom_site_U_iso_or_equiv
_atom_site_adp_type
_atom_site_calc_flag
_atom_site_refinement_flags
_atom_site_occupancy
_atom_site_disorder_assembly
_atom_site_disorder_group
Zn Zn1 0.69361(2) 0.071627(13) 0.741309(16) 0.04432(9) Uani d . 1 . .
Cl Cl1 1.36200(7) 0.31804(4) 0.53998(5) 0.0705(2) Uani d . 1 . .
Cl Cl2 1.22663(9) -0.14819(4) 0.69153(6) 0.0843(2) Uani d . 1 . .
N N1 0.6276(2) 0.10217(11) 0.61520(12) 0.0563(5) Uani d . 1 . .
N N2 0.84527(19) 0.15031(10) 0.69388(13) 0.0506(5) Uani d . 1 . .
N N3 0.76507(18) 0.05285(11) 0.88360(12) 0.0500(5) Uani d . 1 . .
N N4 0.61598(18) 0.15303(10) 0.81219(14) 0.0532(5) Uani d . 1 . .
N N5 0.56060(18) -0.00512(10) 0.76408(13) 0.0510(5) Uani d . 1 . .
N N6 0.77264(18) -0.02770(9) 0.67243(11) 0.0476(5) Uani d . 1 . .
N N7 0.4043(2) 0.10709(12) 0.71464(16) 0.0683(6) Uani d . 1 . .
O O1 1.3254(4) 0.30650(16) 0.62643(18) 0.1439(12) Uani d . 1 . .
O O2 1.4373(3) 0.26438(12) 0.50865(19) 0.1232(10) Uani d . 1 . .
O O3 1.2460(3) 0.31888(17) 0.4896(2) 0.1400(11) Uani d . 1 . .
O O4 1.4180(3) 0.38257(12) 0.5299(2) 0.1310(10) Uani d . 1 . .
O O5 1.2980(6) -0.1198(3) 0.6367(2) 0.268(3) Uani d . 1 . .
O O6 1.1365(4) -0.1039(2) 0.7242(2) 0.1835(17) Uani d . 1 . .
O O7 1.1727(3) -0.20557(13) 0.65116(18) 0.1306(11) Uani d . 1 . .
O O8 1.2953(3) -0.1649(2) 0.76947(19) 0.1589(14) Uani d . 1 . .
C C1 0.5783(3) -0.06367(13) 0.73302(18) 0.0595(7) Uani d . 1 . .
H H11 0.5213 -0.0986 0.7445 0.071 Uiso calc R 1 . .
C C2 0.6866(2) -0.07832(12) 0.67925(16) 0.0538(6) Uani d . 1 . .
C C3 0.6992(3) -0.14092(14) 0.6385(2) 0.0727(8) Uani d . 1 . .
H H13 0.6375 -0.1745 0.6435 0.087 Uiso calc R 1 . .
C C4 0.8045(3) -0.15315(15) 0.5901(2) 0.0798(9) Uani d . 1 . .
H H14 0.8147 -0.1949 0.5613 0.096 Uiso calc R 1 . .
C C5 0.8923(3) -0.10392(14) 0.58500(18) 0.0701(8) Uani d . 1 . .
H H15 0.9650 -0.1120 0.5538 0.084 Uiso calc R 1 . .
C C6 0.8751(2) -0.04050(13) 0.62641(15) 0.0552(6) Uani d . 1 . .
C C7 0.6924(3) 0.14503(14) 0.57471(16) 0.0648(7) Uani d . 1 . .
H H17 0.6654 0.1595 0.5191 0.078 Uiso calc R 1 . .
C C8 0.8100(3) 0.17292(12) 0.61291(17) 0.0583(7) Uani d . 1 . .
C C9 0.8790(3) 0.21873(15) 0.5660(2) 0.0785(9) Uani d . 1 . .
H H19 0.8524 0.2325 0.5100 0.094 Uiso calc R 1 . .
C C10 0.9896(4) 0.24424(17) 0.6036(3) 0.0896(10) Uani d . 1 . .
H H110 1.0390 0.2752 0.5732 0.107 Uiso calc R 1 . .
C C11 1.0243(3) 0.22327(16) 0.6853(2) 0.0838(10) Uani d . 1 . .
H H111 1.0975 0.2405 0.7119 0.101 Uiso calc R 1 . .
C C12 0.9512(3) 0.17593(13) 0.73033(19) 0.0612(7) Uani d . 1 . .
C C13 0.6458(3) 0.15707(14) 0.89206(19) 0.0643(7) Uani d . 1 . .
H H113 0.6192 0.1947 0.9245 0.077 Uiso calc R 1 . .
C C14 0.7217(2) 0.10383(15) 0.93533(16) 0.0588(7) Uani d . 1 . .
C C15 0.7406(3) 0.10446(19) 1.02517(18) 0.0760(9) Uani d . 1 . .
H H115 0.7103 0.1406 1.0587 0.091 Uiso calc R 1 . .
C C16 0.8040(3) 0.0516(2) 1.06418(19) 0.0839(10) Uani d . 1 . .
H H116 0.8199 0.0517 1.1246 0.101 Uiso calc R 1 . .
C C17 0.8439(3) -0.00144(18) 1.01359(17) 0.0736(8) Uani d . 1 . .
H H117 0.8834 -0.0391 1.0399 0.088 Uiso calc R 1 . .
C C18 0.8260(2) 0.00034(14) 0.92295(15) 0.0564(6) Uani d . 1 . .
C C19 0.5268(3) 0.20278(13) 0.7750(2) 0.0698(8) Uani d . 1 . .
H H119 0.5537 0.2175 0.7175 0.084 Uiso calc R 1 . .
H H219 0.5228 0.2429 0.8127 0.084 Uiso calc R 1 . .
C C20 0.3990(3) 0.16916(15) 0.7671(2) 0.0742(8) Uani d . 1 . .
H H120 0.3699 0.1580 0.8253 0.089 Uiso calc R 1 . .
H H220 0.3394 0.2010 0.7401 0.089 Uiso calc R 1 . .
C C21 0.4457(2) 0.00814(14) 0.81273(19) 0.0682(7) Uani d . 1 . .
H H121 0.4650 0.0366 0.8636 0.082 Uiso calc R 1 . .
H H221 0.4107 -0.0349 0.8331 0.082 Uiso calc R 1 . .
C C22 0.3505(3) 0.04462(16) 0.7522(2) 0.0817(9) Uani d . 1 . .
H H122 0.3243 0.0138 0.7051 0.098 Uiso calc R 1 . .
H H222 0.2767 0.0566 0.7852 0.098 Uiso calc R 1 . .
C C23 0.5055(3) 0.07922(16) 0.57647(19) 0.0787(9) Uani d . 1 . .
H H123 0.4979 0.0298 0.5827 0.094 Uiso calc R 1 . .
H H223 0.5020 0.0901 0.5142 0.094 Uiso calc R 1 . .
C C24 0.3971(3) 0.11420(17) 0.6217(2) 0.0806(9) Uani d . 1 . .
H H124 0.3970 0.1627 0.6068 0.097 Uiso calc R 1 . .
H H224 0.3184 0.0946 0.5998 0.097 Uiso calc R 1 . .
C C30 0.8751(3) -0.05562(15) 0.86712(19) 0.0686(8) Uani d . 1 . .
H H130 0.8061 -0.0826 0.8442 0.103 Uiso calc R 1 . .
H H230 0.9305 -0.0844 0.9017 0.103 Uiso calc R 1 . .
H H330 0.9203 -0.0361 0.8193 0.103 Uiso calc R 1 . .
C C31 0.9750(3) 0.01354(14) 0.6222(2) 0.0779(9) Uani d . 1 . .
H H131 0.9486 0.0488 0.5817 0.117 Uiso calc R 1 . .
H H231 1.0517 -0.0068 0.6028 0.117 Uiso calc R 1 . .
H H331 0.9886 0.0332 0.6795 0.117 Uiso calc R 1 . .
C C32 0.9921(3) 0.15194(17) 0.8185(2) 0.0786(8) Uani d . 1 . .
H H132 0.9344 0.1683 0.8613 0.118 Uiso calc R 1 . .
H H232 1.0748 0.1693 0.8323 0.118 Uiso calc R 1 . .
H H332 0.9937 0.1026 0.8194 0.118 Uiso calc R 1 . .

loop_
_atom_site_aniso_label
_atom_site_aniso_U_11
_atom_site_aniso_U_22
_atom_site_aniso_U_33
_atom_site_aniso_U_12
_atom_site_aniso_U_13
_atom_site_aniso_U_23
Zn1 0.04879(17) 0.04015(15) 0.04406(15) -0.00249(11) 0.00216(11) 0.00101(11)
Cl1 0.0784(5) 0.0544(4) 0.0798(5) -0.0075(3) 0.0209(4) -0.0002(3)
Cl2 0.0882(6) 0.0696(5) 0.0948(6) -0.0017(4) -0.0082(5) -0.0105(4)
N1 0.0721(14) 0.0470(12) 0.0493(11) -0.0005(10) -0.0054(10) 0.0014(10)
N2 0.0557(13) 0.0393(10) 0.0574(11) 0.0002(9) 0.0133(10) 0.0007(9)
N3 0.0431(11) 0.0618(13) 0.0453(10) -0.0094(9) 0.0041(9) -0.0012(9)
N4 0.0492(12) 0.0466(11) 0.0640(13) -0.0027(9) 0.0056(10) -0.0053(10)
N5 0.0457(11) 0.0462(12) 0.0612(11) -0.0035(9) 0.0010(9) 0.0103(9)
N6 0.0594(13) 0.0363(10) 0.0468(10) -0.0009(9) -0.0033(9) 0.0015(8)
N7 0.0593(14) 0.0566(14) 0.0886(17) -0.0034(11) -0.0076(12) 0.0111(13)
O1 0.193(3) 0.137(2) 0.1039(19) 0.062(2) 0.058(2) 0.0321(17)
O2 0.139(2) 0.0716(16) 0.163(2) 0.0148(14) 0.085(2) 0.0108(15)
O3 0.120(2) 0.149(3) 0.150(3) -0.0158(19) -0.023(2) -0.037(2)
O4 0.113(2) 0.0639(15) 0.218(3) -0.0229(14) 0.035(2) -0.0053(18)
O5 0.421(8) 0.307(6) 0.0818(19) -0.230(6) 0.088(3) -0.058(3)
O6 0.190(3) 0.185(3) 0.173(3) 0.100(3) -0.042(3) -0.063(3)
O7 0.190(3) 0.0833(18) 0.1174(19) -0.0443(19) -0.0171(19) -0.0234(15)
O8 0.162(3) 0.207(4) 0.106(2) 0.049(3) -0.045(2) -0.027(2)
C1 0.0556(16) 0.0467(15) 0.0757(17) -0.0104(12) -0.0085(13) 0.0079(12)
C2 0.0584(15) 0.0406(13) 0.0618(14) -0.0028(11) -0.0120(12) 0.0019(11)
C3 0.082(2) 0.0411(14) 0.094(2) -0.0088(13) -0.0117(17) -0.0109(14)
C4 0.101(3) 0.0504(17) 0.088(2) 0.0066(16) -0.0053(18) -0.0232(15)
C5 0.091(2) 0.0534(17) 0.0665(17) 0.0125(16) 0.0113(15) -0.0095(14)
C6 0.0692(17) 0.0441(14) 0.0523(14) 0.0052(12) 0.0053(12) -0.0004(11)
C7 0.096(2) 0.0548(16) 0.0436(13) 0.0100(15) 0.0050(14) 0.0101(12)
C8 0.0749(18) 0.0429(13) 0.0580(15) 0.0045(12) 0.0192(13) 0.0049(11)
C9 0.104(3) 0.0558(17) 0.0777(19) 0.0042(17) 0.0360(18) 0.0145(15)
C10 0.100(3) 0.065(2) 0.105(3) -0.0138(18) 0.047(2) 0.0123(19)
C11 0.071(2) 0.0635(19) 0.119(3) -0.0165(15) 0.0324(19) -0.0074(19)
C12 0.0553(16) 0.0463(14) 0.0829(18) -0.0020(12) 0.0198(14) -0.0050(13)
C13 0.0581(16) 0.0656(18) 0.0701(17) -0.0075(13) 0.0175(14) -0.0224(14)
C14 0.0466(14) 0.0784(18) 0.0519(14) -0.0112(13) 0.0103(11) -0.0138(13)
C15 0.0573(18) 0.120(3) 0.0510(15) -0.0172(18) 0.0133(14) -0.0227(17)
C16 0.0566(18) 0.151(3) 0.0441(14) -0.021(2) 0.0037(13) 0.0001(19)
C17 0.0544(17) 0.112(3) 0.0543(15) -0.0146(16) -0.0040(13) 0.0202(17)
C18 0.0427(14) 0.0741(18) 0.0522(13) -0.0126(12) -0.0045(11) 0.0098(13)
C19 0.0667(19) 0.0445(15) 0.098(2) 0.0103(13) 0.0065(15) -0.0037(14)
C20 0.0571(18) 0.0600(18) 0.106(2) 0.0144(14) 0.0050(16) 0.0089(16)
C21 0.0553(16) 0.0590(16) 0.0911(19) -0.0026(13) 0.0181(14) 0.0170(15)
C22 0.0463(15) 0.0639(18) 0.135(3) -0.0048(14) 0.0048(16) 0.0206(19)
C23 0.103(3) 0.071(2) 0.0608(16) -0.0133(18) -0.0317(16) 0.0045(14)
C24 0.069(2) 0.074(2) 0.097(2) 0.0014(16) -0.0311(17) 0.0180(17)
C30 0.0688(18) 0.0673(18) 0.0687(16) 0.0033(14) -0.0170(14) 0.0143(14)
C31 0.077(2) 0.0534(16) 0.105(2) 0.0015(14) 0.0377(17) -0.0024(16)
C32 0.0613(18) 0.081(2) 0.093(2) -0.0140(15) -0.0051(16) 0.0011(18)

loop_
_atom_type_symbol
_atom_type_description
_atom_type_scat_dispersion_real
_atom_type_scat_dispersion_imag
_atom_type_scat_source
C C 0.0033 0.0016 'International Tables Vol C Tables 4.2.6.8 and 6.1.1.4'
H H 0.0000 0.0000 'International Tables Vol C Tables 4.2.6.8 and 6.1.1.4'
N N 0.0061 0.0033 'International Tables Vol C Tables 4.2.6.8 and 6.1.1.4'
O O 0.0106 0.0060 'International Tables Vol C Tables 4.2.6.8 and 6.1.1.4'
Cl Cl 0.1484 0.1585 'International Tables Vol C Tables 4.2.6.8 and 6.1.1.4'
Zn Zn 0.2839 1.4301 'International Tables Vol C Tables 4.2.6.8 and 6.1.1.4'

loop_
_geom_angle_atom_site_label_1
_geom_angle_atom_site_label_2
_geom_angle_atom_site_label_3
_geom_angle_site_symmetry_1
_geom_angle_site_symmetry_3
_geom_angle
_geom_angle_publ_flag
N5 Zn1 N4 . . 100.21(8) ?
N5 Zn1 N1 . . 98.10(8) ?
N4 Zn1 N1 . . 97.39(8) ?
N5 Zn1 N3 . . 86.53(7) ?
N4 Zn1 N3 . . 76.19(8) ?
N1 Zn1 N3 . . 172.73(7) ?
N5 Zn1 N2 . . 171.10(7) ?
N4 Zn1 N2 . . 87.02(7) ?
N1 Zn1 N2 . . 75.67(8) ?
N3 Zn1 N2 . . 100.32(7) ?
N5 Zn1 N6 . . 74.88(7) ?
N4 Zn1 N6 . . 174.13(7) ?
N1 Zn1 N6 . . 86.61(7) ?
N3 Zn1 N6 . . 100.05(7) ?
N2 Zn1 N6 . . 98.17(6) ?
O1 Cl1 O4 . . 112.1(2) ?
O1 Cl1 O2 . . 111.95(16) ?
O4 Cl1 O2 . . 112.42(16) ?
O1 Cl1 O3 . . 104.4(2) ?
O4 Cl1 O3 . . 107.1(2) ?
O2 Cl1 O3 . . 108.43(19) ?
O5 Cl2 O6 . . 113.3(4) ?
O5 Cl2 O7 . . 107.8(2) ?
O6 Cl2 O7 . . 112.0(3) ?
O5 Cl2 O8 . . 110.3(3) ?
O6 Cl2 O8 . . 100.8(2) ?
O7 Cl2 O8 . . 112.6(2) ?
C7 N1 C23 . . 119.5(2) ?
C7 N1 Zn1 . . 117.37(19) ?
C23 N1 Zn1 . . 122.99(17) ?
C12 N2 C8 . . 117.9(2) ?
C12 N2 Zn1 . . 133.77(17) ?
C8 N2 Zn1 . . 108.35(16) ?
C18 N3 C14 . . 117.8(2) ?
C18 N3 Zn1 . . 133.09(17) ?
C14 N3 Zn1 . . 108.71(16) ?
C13 N4 C19 . . 118.8(2) ?
C13 N4 Zn1 . . 116.97(19) ?
C19 N4 Zn1 . . 124.17(18) ?
C1 N5 C21 . . 119.1(2) ?
C1 N5 Zn1 . . 118.62(17) ?
C21 N5 Zn1 . . 122.23(16) ?
C6 N6 C2 . . 117.9(2) ?
C6 N6 Zn1 . . 133.64(16) ?
C2 N6 Zn1 . . 108.25(16) ?
C24 N7 C20 . . 117.7(2) ?
C24 N7 C22 . . 117.2(3) ?
C20 N7 C22 . . 117.1(3) ?
N5 C1 C2 . . 121.3(2) ?
N5 C1 H11 . . 119.3 ?
C2 C1 H11 . . 119.3 ?
N6 C2 C3 . . 122.5(3) ?
N6 C2 C1 . . 116.5(2) ?
C3 C2 C1 . . 121.0(2) ?
C2 C3 C4 . . 119.0(3) ?
C2 C3 H13 . . 120.5 ?
C4 C3 H13 . . 120.5 ?
C5 C4 C3 . . 119.0(3) ?
C5 C4 H14 . . 120.5 ?
C3 C4 H14 . . 120.5 ?
C4 C5 C6 . . 120.3(3) ?
C4 C5 H15 . . 119.8 ?
C6 C5 H15 . . 119.8 ?
N6 C6 C5 . . 121.2(2) ?
N6 C6 C31 . . 118.7(2) ?
C5 C6 C31 . . 120.0(2) ?
N1 C7 C8 . . 121.6(2) ?
N1 C7 H17 . . 119.2 ?
C8 C7 H17 . . 119.2 ?
N2 C8 C9 . . 123.2(3) ?
N2 C8 C7 . . 117.0(2) ?
C9 C8 C7 . . 119.8(3) ?
C8 C9 C10 . . 118.6(3) ?
C8 C9 H19 . . 120.7 ?
C10 C9 H19 . . 120.7 ?
C11 C10 C9 . . 118.8(3) ?
C11 C10 H110 . . 120.6 ?
C9 C10 H110 . . 120.6 ?
C10 C11 C12 . . 120.6(3) ?
C10 C11 H111 . . 119.7 ?
C12 C11 H111 . . 119.7 ?
N2 C12 C11 . . 121.0(3) ?
N2 C12 C32 . . 119.0(2) ?
C11 C12 C32 . . 120.0(3) ?
N4 C13 C14 . . 121.2(2) ?
N4 C13 H113 . . 119.4 ?
C14 C13 H113 . . 119.4 ?
N3 C14 C15 . . 122.7(3) ?
N3 C14 C13 . . 116.7(2) ?
C15 C14 C13 . . 120.4(3) ?
C16 C15 C14 . . 119.1(3) ?
C16 C15 H115 . . 120.5 ?
C14 C15 H115 . . 120.5 ?
C15 C16 C17 . . 119.0(3) ?
C15 C16 H116 . . 120.5 ?
C17 C16 H116 . . 120.5 ?
C16 C17 C18 . . 120.4(3) ?
C16 C17 H117 . . 119.8 ?
C18 C17 H117 . . 119.8 ?
N3 C18 C17 . . 121.0(3) ?
N3 C18 C30 . . 118.4(2) ?
C17 C18 C30 . . 120.6(3) ?
N4 C19 C20 . . 108.5(2) ?
N4 C19 H119 . . 110.0 ?
C20 C19 H119 . . 110.0 ?
N4 C19 H219 . . 110.0 ?
C20 C19 H219 . . 110.0 ?
H119 C19 H219 . . 108.4 ?
N7 C20 C19 . . 110.9(2) ?
N7 C20 H120 . . 109.5 ?
C19 C20 H120 . . 109.5 ?
N7 C20 H220 . . 109.5 ?
C19 C20 H220 . . 109.5 ?
H120 C20 H220 . . 108.0 ?
N5 C21 C22 . . 109.0(2) ?
N5 C21 H121 . . 109.9 ?
C22 C21 H121 . . 109.9 ?
N5 C21 H221 . . 109.9 ?
C22 C21 H221 . . 109.9 ?
H121 C21 H221 . . 108.3 ?
N7 C22 C21 . . 111.2(2) ?
N7 C22 H122 . . 109.4 ?
C21 C22 H122 . . 109.4 ?
N7 C22 H222 . . 109.4 ?
C21 C22 H222 . . 109.4 ?
H122 C22 H222 . . 108.0 ?
N1 C23 C24 . . 110.6(2) ?
N1 C23 H123 . . 109.5 ?
C24 C23 H123 . . 109.5 ?
N1 C23 H223 . . 109.5 ?
C24 C23 H223 . . 109.5 ?
H123 C23 H223 . . 108.1 ?
N7 C24 C23 . . 112.6(2) ?
N7 C24 H124 . . 109.1 ?
C23 C24 H124 . . 109.1 ?
N7 C24 H224 . . 109.1 ?
C23 C24 H224 . . 109.1 ?
H124 C24 H224 . . 107.8 ?
C18 C30 H130 . . 109.5 ?
C18 C30 H230 . . 109.5 ?
H130 C30 H230 . . 109.5 ?
C18 C30 H330 . . 109.5 ?
H130 C30 H330 . . 109.5 ?
H230 C30 H330 . . 109.5 ?
C6 C31 H131 . . 109.5 ?
C6 C31 H231 . . 109.5 ?
H131 C31 H231 . . 109.5 ?
C6 C31 H331 . . 109.5 ?
H131 C31 H331 . . 109.5 ?
H231 C31 H331 . . 109.5 ?
C12 C32 H132 . . 109.5 ?
C12 C32 H232 . . 109.5 ?
H132 C32 H232 . . 109.5 ?
C12 C32 H332 . . 109.5 ?
H132 C32 H332 . . 109.5 ?
H232 C32 H332 . . 109.5 ?

loop_
_geom_bond_atom_site_label_1
_geom_bond_atom_site_label_2
_geom_bond_site_symmetry_2
_geom_bond_distance
_geom_bond_publ_flag
Zn1 N5 . 2.0911(19) ?
Zn1 N4 . 2.097(2) ?
Zn1 N1 . 2.1113(19) ?
Zn1 N3 . 2.3050(19) ?
Zn1 N2 . 2.3497(19) ?
Zn1 N6 . 2.3625(18) ?
Cl1 O1 . 1.399(3) ?
Cl1 O4 . 1.399(2) ?
Cl1 O2 . 1.406(2) ?
Cl1 O3 . 1.435(3) ?
Cl2 O5 . 1.268(3) ?
Cl2 O6 . 1.389(3) ?
Cl2 O7 . 1.391(2) ?
Cl2 O8 . 1.415(3) ?
N1 C7 . 1.253(3) ?
N1 C23 . 1.481(4) ?
N2 C12 . 1.339(3) ?
N2 C8 . 1.352(3) ?
N3 C18 . 1.342(3) ?
N3 C14 . 1.354(3) ?
N4 C13 . 1.251(3) ?
N4 C19 . 1.459(3) ?
N5 C1 . 1.249(3) ?
N5 C21 . 1.467(3) ?
N6 C6 . 1.334(3) ?
N6 C2 . 1.350(3) ?
N7 C24 . 1.421(4) ?
N7 C20 . 1.450(4) ?
N7 C22 . 1.465(4) ?
C1 C2 . 1.457(4) ?
C1 H11 . 0.9300 ?
C2 C3 . 1.375(3) ?
C3 C4 . 1.376(4) ?
C3 H13 . 0.9300 ?
C4 C5 . 1.341(4) ?
C4 H14 . 0.9300 ?
C5 C6 . 1.399(3) ?
C5 H15 . 0.9300 ?
C6 C31 . 1.496(4) ?
C7 C8 . 1.469(4) ?
C7 H17 . 0.9300 ?
C8 C9 . 1.367(4) ?
C9 C10 . 1.387(5) ?
C9 H19 . 0.9300 ?
C10 C11 . 1.351(5) ?
C10 H110 . 0.9300 ?
C11 C12 . 1.395(4) ?
C11 H111 . 0.9300 ?
C12 C32 . 1.476(4) ?
C13 C14 . 1.459(4) ?
C13 H113 . 0.9300 ?
C14 C15 . 1.376(4) ?
C15 C16 . 1.357(4) ?
C15 H115 . 0.9300 ?
C16 C17 . 1.362(4) ?
C16 H116 . 0.9300 ?
C17 C18 . 1.388(3) ?
C17 H117 . 0.9300 ?
C18 C30 . 1.483(4) ?
C19 C20 . 1.510(4) ?
C19 H119 . 0.9700 ?
C19 H219 . 0.9700 ?
C20 H120 . 0.9700 ?
C20 H220 . 0.9700 ?
C21 C22 . 1.526(4) ?
C21 H121 . 0.9700 ?
C21 H221 . 0.9700 ?
C22 H122 . 0.9700 ?
C22 H222 . 0.9700 ?
C23 C24 . 1.518(4) ?
C23 H123 . 0.9700 ?
C23 H223 . 0.9700 ?
C24 H124 . 0.9700 ?
C24 H224 . 0.9700 ?
C30 H130 . 0.9600 ?
C30 H230 . 0.9600 ?
C30 H330 . 0.9600 ?
C31 H131 . 0.9600 ?
C31 H231 . 0.9600 ?
C31 H331 . 0.9600 ?
C32 H132 . 0.9600 ?
C32 H232 . 0.9600 ?
C32 H332 . 0.9600 ?
